data_4343367
loop_
_publ_author_name
'Li, Bin'
'Zhang, Chunyan'
'Yang, Ying'
'Zhu, Hongping'
'Roesky, Herbert W.'

_publ_section_title
;
 Synthesis and Characterization of Heterobimetallic Al-O-Cu Complexes
 toward Models for Heterogeneous Catalysts on Metal Oxide Surfaces.
;
_journal_issue 13
_journal_name_full 'Inorganic chemistry'
_journal_page_first 6641
_journal_page_last 6646
_journal_paper_doi 10.1021/acs.inorgchem.5b00990
_journal_volume 54
_journal_year 2015
_chemical_formula_sum 'C107 H148 Al2 Cu8 N4 O4'
_chemical_formula_weight 2116.57
_chemical_name_systematic
; 
 ? 
;
_space_group_IT_number 2
_symmetry_cell_setting triclinic
_symmetry_space_group_name_Hall '-P 1'
_symmetry_space_group_name_H-M 'P -1'
_atom_sites_solution_hydrogens geom
_atom_sites_solution_primary direct
_atom_sites_solution_secondary difmap
_audit_creation_method SHELXL-97
_cell_angle_alpha 87.514(3)
_cell_angle_beta 85.466(3)
_cell_angle_gamma 63.309(3)
_cell_formula_units_Z 2
_cell_length_a 16.4996(5)
_cell_length_b 16.7704(6)
_cell_length_c 22.6852(8)
_cell_measurement_reflns_used 12700
_cell_measurement_temperature 173(2)
_cell_measurement_theta_max 62.1660
_cell_measurement_theta_min 3.7420
_cell_volume 5590.5(4)
_computing_cell_refinement 'Bruker FRAMBO'
_computing_data_collection 'Bruker FRAMBO'
_computing_data_reduction 'Bruker SAINT'
_computing_molecular_graphics 'Bruker SHELXTL'
_computing_publication_material 'Bruker SHELXTL'
_computing_structure_refinement 'SHELXL-97 (Sheldrick, 1997)'
_computing_structure_solution 'SHELXS-97 (Sheldrick, 1990)'
_diffrn_ambient_temperature 173(2)
_diffrn_measured_fraction_theta_full 0.983
_diffrn_measured_fraction_theta_max 0.983
_diffrn_measurement_device_type 'multiwire proportional'
_diffrn_measurement_method 'phi and omega scans'
_diffrn_radiation_monochromator graphite
_diffrn_radiation_source 'fine-focus sealed tube'
_diffrn_radiation_type CuK\a
_diffrn_radiation_wavelength 1.54178
_diffrn_reflns_av_R_equivalents 0.0300
_diffrn_reflns_av_sigmaI/netI 0.0500
_diffrn_reflns_limit_h_max 18
_diffrn_reflns_limit_h_min -16
_diffrn_reflns_limit_k_max 19
_diffrn_reflns_limit_k_min -19
_diffrn_reflns_limit_l_max 25
_diffrn_reflns_limit_l_min -25
_diffrn_reflns_number 38254
_diffrn_reflns_theta_full 62.15
_diffrn_reflns_theta_max 62.15
_diffrn_reflns_theta_min 3.52
_exptl_absorpt_coefficient_mu 2.140
_exptl_absorpt_correction_T_max 0.7396
_exptl_absorpt_correction_T_min 0.5661
_exptl_absorpt_correction_type multi-scan
_exptl_crystal_colour colorless
_exptl_crystal_density_diffrn 1.257
_exptl_crystal_density_method 'not measured'
_exptl_crystal_description block
_exptl_crystal_F_000 2216
_exptl_crystal_size_max 0.30
_exptl_crystal_size_mid 0.20
_exptl_crystal_size_min 0.15
_refine_diff_density_max 0.789
_refine_diff_density_min -0.449
_refine_diff_density_rms 0.084
_refine_ls_extinction_method none
_refine_ls_goodness_of_fit_ref 1.067
_refine_ls_hydrogen_treatment mixed
_refine_ls_matrix_type full
_refine_ls_number_parameters 1165
_refine_ls_number_reflns 17349
_refine_ls_number_restraints 15
_refine_ls_restrained_S_all 1.071
_refine_ls_R_factor_all 0.0604
_refine_ls_R_factor_gt 0.0471
_refine_ls_shift/su_max 0.001
_refine_ls_shift/su_mean 0.000
_refine_ls_structure_factor_coef Fsqd
_refine_ls_weighting_details 'calc w=1/[\s^2^(Fo^2^)+(0.0645P)^2^+5.1763P] where P=(Fo^2^+2Fc^2^)/3'
_refine_ls_weighting_scheme calc
_refine_ls_wR_factor_gt 0.1232
_refine_ls_wR_factor_ref 0.1327
_reflns_number_gt 14116
_reflns_number_total 17349
_reflns_threshold_expression >2sigma(I)
_cod_data_source_file ic5b00990_si_005.cif
_cod_data_source_block lb140521d
_cod_depositor_comments
;
The following automatic conversions were performed:

'_symmetry_cell_setting' value 'Triclinic' changed to 'triclinic'
according to
/usr/data/users/saulius/crontab/automatic-downloads/rss-feeds/ACS/lib/dictionaries/cif_core.dic
dictionary named 'cif_core.dic' version 2.4.2 from 2011-04-26.

Automatic conversion script
Id: cif_fix_values 3271 2015-04-21 07:52:19Z andrius 

 Adding full bibliography for 4343367--4343370.cif.
;
_cod_original_cell_volume 5590.5(3)
_cod_original_sg_symbol_H-M P-1
_cod_database_code 4343367

loop_
_symmetry_equiv_pos_as_xyz
'x, y, z'
'-x, -y, -z'

loop_
_atom_site_label
_atom_site_type_symbol
_atom_site_fract_x
_atom_site_fract_y
_atom_site_fract_z
_atom_site_U_iso_or_equiv
_atom_site_adp_type
_atom_site_occupancy
_atom_site_symmetry_multiplicity
_atom_site_calc_flag
_atom_site_refinement_flags
_atom_site_disorder_assembly
_atom_site_disorder_group
Cu1 Cu 0.58020(3) 0.86313(3) 0.28803(2) 0.03153(13) Uani 1 1 d . . .
Cu2 Cu 0.73032(4) 0.75172(4) 0.30620(3) 0.03447(14) Uani 1 1 d . . .
Cu3 Cu 0.72628(3) 0.61444(3) 0.28241(2) 0.03288(13) Uani 1 1 d . . .
Cu4 Cu 0.55513(3) 0.72266(3) 0.26432(2) 0.02818(13) Uani 1 1 d . . .
Cu5 Cu 0.40209(3) 0.69537(3) 0.27784(2) 0.02848(13) Uani 1 1 d . . .
Cu6 Cu 0.22916(3) 0.78690(3) 0.31310(2) 0.03186(13) Uani 1 1 d . . .
Cu7 Cu 0.23180(4) 0.64128(4) 0.32318(3) 0.03593(14) Uani 1 1 d . . .
Cu8 Cu 0.38493(4) 0.54300(4) 0.28938(3) 0.03423(14) Uani 1 1 d . . .
Al1 Al 0.36533(6) 0.88974(6) 0.28594(5) 0.0258(2) Uani 1 1 d . . .
Al2 Al 0.58607(6) 0.53635(6) 0.23828(4) 0.0250(2) Uani 1 1 d . . .
O1 O 0.31996(16) 0.81622(16) 0.28405(11) 0.0305(5) Uani 1 1 d . . .
O2 O 0.48186(16) 0.84070(16) 0.28302(11) 0.0308(5) Uani 1 1 d . . .
O3 O 0.47720(16) 0.57443(16) 0.26990(11) 0.0315(5) Uani 1 1 d . . .
O4 O 0.63523(16) 0.60606(16) 0.24410(11) 0.0303(5) Uani 1 1 d . . .
N1 N 0.31577(19) 0.97063(19) 0.35050(13) 0.0286(6) Uani 1 1 d . . .
N2 N 0.3329(2) 0.9780(2) 0.22401(14) 0.0323(7) Uani 1 1 d . . .
N3 N 0.6628(2) 0.42090(19) 0.26698(14) 0.0305(6) Uani 1 1 d . . .
N4 N 0.5844(2) 0.5015(2) 0.15899(13) 0.0315(6) Uani 1 1 d . . .
C1 C 0.3304(4) 1.1198(3) 0.1858(2) 0.0521(11) Uani 1 1 d . . .
H1A H 0.2971 1.1130 0.1540 0.078 Uiso 1 1 calc R . .
H1B H 0.3915 1.1089 0.1703 0.078 Uiso 1 1 calc R . .
H1C H 0.2979 1.1805 0.2015 0.078 Uiso 1 1 calc R . .
C2 C 0.3373(3) 1.0536(3) 0.23462(19) 0.0369(8) Uani 1 1 d . . .
C3 C 0.3460(3) 1.0780(3) 0.29164(19) 0.0385(9) Uani 1 1 d . . .
H3A H 0.3651 1.1234 0.2932 0.046 Uiso 1 1 calc R . .
C4 C 0.3301(2) 1.0438(2) 0.34573(18) 0.0334(8) Uani 1 1 d . . .
C5 C 0.3265(3) 1.0929(3) 0.4010(2) 0.0445(10) Uani 1 1 d . . .
H5A H 0.2672 1.1111 0.4227 0.067 Uiso 1 1 calc R . .
H5B H 0.3351 1.1458 0.3899 0.067 Uiso 1 1 calc R . .
H5C H 0.3748 1.0535 0.4260 0.067 Uiso 1 1 calc R . .
C6 C 0.3182(3) 0.9609(3) 0.16449(18) 0.0385(9) Uani 1 1 d . . .
C7 C 0.2312(3) 0.9739(3) 0.1525(2) 0.0462(10) Uani 1 1 d . . .
C8 C 0.2156(4) 0.9605(4) 0.0951(2) 0.0594(13) Uani 1 1 d . . .
H8A H 0.1567 0.9696 0.0862 0.071 Uiso 1 1 calc R . .
C9 C 0.2846(4) 0.9343(4) 0.0508(2) 0.0652(14) Uani 1 1 d . . .
H9A H 0.2727 0.9270 0.0117 0.078 Uiso 1 1 calc R . .
C10 C 0.3706(4) 0.9187(4) 0.0636(2) 0.0549(12) Uani 1 1 d . . .
H10A H 0.4182 0.8985 0.0332 0.066 Uiso 1 1 calc R . .
C11 C 0.3894(3) 0.9319(3) 0.12023(19) 0.0424(9) Uani 1 1 d . . .
C12 C 0.1539(3) 1.0040(4) 0.2002(2) 0.0548(12) Uani 1 1 d . . .
H12A H 0.1818 0.9836 0.2390 0.066 Uiso 1 1 calc R . .
C13 C 0.1023(5) 1.1035(5) 0.2022(4) 0.100(2) Uani 1 1 d . . .
H13A H 0.1440 1.1289 0.2087 0.149 Uiso 1 1 calc R . .
H13B H 0.0549 1.1207 0.2347 0.149 Uiso 1 1 calc R . .
H13C H 0.0742 1.1260 0.1647 0.149 Uiso 1 1 calc R . .
C14 C 0.0912(5) 0.9604(7) 0.1938(4) 0.099(2) Uani 1 1 d . . .
H14A H 0.0480 0.9741 0.2285 0.148 Uiso 1 1 calc R . .
H14B H 0.1276 0.8956 0.1906 0.148 Uiso 1 1 calc R . .
H14C H 0.0579 0.9836 0.1581 0.148 Uiso 1 1 calc R . .
C15 C 0.4873(3) 0.9109(3) 0.13060(18) 0.0406(9) Uani 1 1 d . . .
H15A H 0.4888 0.9291 0.1717 0.049 Uiso 1 1 calc R . .
C16 C 0.5478(3) 0.8112(3) 0.1253(2) 0.0526(11) Uani 1 1 d . . .
H16A H 0.5238 0.7791 0.1528 0.079 Uiso 1 1 calc R . .
H16B H 0.6096 0.7977 0.1348 0.079 Uiso 1 1 calc R . .
H16C H 0.5490 0.7925 0.0848 0.079 Uiso 1 1 calc R . .
C17 C 0.5227(4) 0.9632(4) 0.0873(2) 0.0569(12) Uani 1 1 d . . .
H17A H 0.5835 0.9525 0.0973 0.085 Uiso 1 1 calc R . .
H17B H 0.4814 1.0271 0.0902 0.085 Uiso 1 1 calc R . .
H17C H 0.5258 0.9433 0.0468 0.085 Uiso 1 1 calc R . .
C18 C 0.2750(2) 0.9566(2) 0.40617(17) 0.0308(8) Uani 1 1 d . . .
C19 C 0.1791(3) 0.9975(3) 0.41517(19) 0.0370(8) Uani 1 1 d . . .
C20 C 0.1406(3) 0.9891(3) 0.4701(2) 0.0486(11) Uani 1 1 d . . .
H20A H 0.0762 1.0169 0.4767 0.058 Uiso 1 1 calc R . .
C21 C 0.1935(3) 0.9410(3) 0.5155(2) 0.0479(10) Uani 1 1 d . . .
H21A H 0.1659 0.9369 0.5532 0.057 Uiso 1 1 calc R . .
C22 C 0.2871(3) 0.8991(3) 0.50561(19) 0.0412(9) Uani 1 1 d . . .
H22A H 0.3234 0.8648 0.5365 0.049 Uiso 1 1 calc R . .
C23 C 0.3291(3) 0.9060(2) 0.45142(17) 0.0328(8) Uani 1 1 d . . .
C24 C 0.1186(3) 1.0513(3) 0.3664(2) 0.0458(10) Uani 1 1 d . . .
H24A H 0.1565 1.0350 0.3282 0.055 Uiso 1 1 calc R . .
C25 C 0.0396(4) 1.0289(4) 0.3614(3) 0.0730(17) Uani 1 1 d . . .
H25A H 0.0056 1.0607 0.3273 0.110 Uiso 1 1 calc R . .
H25B H -0.0008 1.0473 0.3975 0.110 Uiso 1 1 calc R . .
H25C H 0.0631 0.9645 0.3561 0.110 Uiso 1 1 calc R . .
C26 C 0.0834(4) 1.1507(4) 0.3745(3) 0.0698(15) Uani 1 1 d . . .
H26A H 0.1343 1.1660 0.3699 0.105 Uiso 1 1 calc R . .
H26B H 0.0531 1.1674 0.4141 0.105 Uiso 1 1 calc R . .
H26C H 0.0399 1.1830 0.3447 0.105 Uiso 1 1 calc R . .
C27 C 0.4320(2) 0.8543(3) 0.44089(17) 0.0343(8) Uani 1 1 d . . .
H27A H 0.4513 0.8815 0.4059 0.041 Uiso 1 1 calc R . .
C28 C 0.4565(3) 0.7571(3) 0.4258(2) 0.0455(10) Uani 1 1 d . . .
H28A H 0.4195 0.7566 0.3941 0.068 Uiso 1 1 calc R . .
H28B H 0.4444 0.7271 0.4609 0.068 Uiso 1 1 calc R . .
H28C H 0.5210 0.7259 0.4126 0.068 Uiso 1 1 calc R . .
C29 C 0.4837(3) 0.8569(4) 0.4934(2) 0.0547(12) Uani 1 1 d . . .
H29A H 0.4671 0.9190 0.5028 0.082 Uiso 1 1 calc R . .
H29B H 0.5493 0.8252 0.4833 0.082 Uiso 1 1 calc R . .
H29C H 0.4679 0.8280 0.5279 0.082 Uiso 1 1 calc R . .
C30 C 0.6868(3) 0.2656(3) 0.2825(2) 0.0483(10) Uani 1 1 d . . .
H30A H 0.7498 0.2478 0.2913 0.072 Uiso 1 1 calc R . .
H30B H 0.6842 0.2193 0.2589 0.072 Uiso 1 1 calc R . .
H30C H 0.6493 0.2733 0.3195 0.072 Uiso 1 1 calc R . .
C31 C 0.6513(3) 0.3522(3) 0.24833(17) 0.0340(8) Uani 1 1 d . . .
C32 C 0.6098(3) 0.3557(3) 0.19672(18) 0.0378(9) Uani 1 1 d . . .
H32A H 0.5948 0.3083 0.1910 0.045 Uiso 1 1 calc R . .
C33 C 0.5876(3) 0.4213(3) 0.15206(17) 0.0364(8) Uani 1 1 d . . .
C34 C 0.5717(4) 0.3948(3) 0.0930(2) 0.0528(11) Uani 1 1 d . . .
H34A H 0.6149 0.3998 0.0626 0.079 Uiso 1 1 calc R . .
H34B H 0.5095 0.4343 0.0827 0.079 Uiso 1 1 calc R . .
H34C H 0.5804 0.3330 0.0952 0.079 Uiso 1 1 calc R . .
C35 C 0.7214(3) 0.4065(2) 0.31497(17) 0.0331(8) Uani 1 1 d . . .
C36 C 0.6861(3) 0.4132(3) 0.37323(18) 0.0381(9) Uani 1 1 d . . .
C37 C 0.7445(4) 0.4009(3) 0.4186(2) 0.0531(11) Uani 1 1 d . . .
H37A H 0.7218 0.4053 0.4587 0.064 Uiso 1 1 calc R . .
C38 C 0.8342(4) 0.3826(4) 0.4055(2) 0.0600(13) Uani 1 1 d . . .
H38A H 0.8727 0.3750 0.4364 0.072 Uiso 1 1 calc R . .
C39 C 0.8676(3) 0.3754(3) 0.3475(2) 0.0519(11) Uani 1 1 d . . .
H39A H 0.9298 0.3617 0.3391 0.062 Uiso 1 1 calc R . .
C40 C 0.8136(3) 0.3875(3) 0.3008(2) 0.0414(9) Uani 1 1 d . . .
C41 C 0.5882(3) 0.4339(3) 0.39035(18) 0.0413(9) Uani 1 1 d . . .
H41A H 0.5592 0.4312 0.3539 0.050 Uiso 1 1 calc R . .
C42 C 0.5813(4) 0.3654(4) 0.4353(2) 0.0594(12) Uani 1 1 d . . .
H42A H 0.6162 0.3051 0.4192 0.089 Uiso 1 1 calc R . .
H42B H 0.5175 0.3778 0.4428 0.089 Uiso 1 1 calc R . .
H42C H 0.6059 0.3696 0.4723 0.089 Uiso 1 1 calc R . .
C43 C 0.5368(3) 0.5289(3) 0.4149(2) 0.0512(11) Uani 1 1 d . . .
H43A H 0.5421 0.5714 0.3857 0.077 Uiso 1 1 calc R . .
H43B H 0.5629 0.5326 0.4515 0.077 Uiso 1 1 calc R . .
H43C H 0.4725 0.5434 0.4234 0.077 Uiso 1 1 calc R . .
C44 C 0.8523(3) 0.3810(3) 0.2379(2) 0.0490(10) Uani 1 1 d . . .
H44A H 0.8069 0.4326 0.2159 0.059 Uiso 1 1 calc R . .
C45 C 0.8665(3) 0.2980(4) 0.2067(3) 0.0694(15) Uani 1 1 d . . .
H45A H 0.8075 0.3018 0.1985 0.104 Uiso 1 1 calc R . .
H45B H 0.8985 0.2457 0.2319 0.104 Uiso 1 1 calc R . .
H45C H 0.9029 0.2923 0.1695 0.104 Uiso 1 1 calc R . .
C46 C 0.9412(4) 0.3889(4) 0.2312(3) 0.0694(15) Uani 1 1 d . . .
H46A H 0.9314 0.4461 0.2471 0.104 Uiso 1 1 calc R . .
H46B H 0.9617 0.3855 0.1892 0.104 Uiso 1 1 calc R . .
H46C H 0.9875 0.3400 0.2529 0.104 Uiso 1 1 calc R . .
C47 C 0.5746(3) 0.5582(3) 0.10782(16) 0.0353(8) Uani 1 1 d . . .
C48 C 0.4886(3) 0.6135(3) 0.08715(17) 0.0388(9) Uani 1 1 d . . .
C49 C 0.4847(3) 0.6645(3) 0.03634(19) 0.0485(11) Uani 1 1 d . . .
H49A H 0.4271 0.7020 0.0217 0.058 Uiso 1 1 calc R . .
C50 C 0.5617(4) 0.6621(3) 0.00670(19) 0.0544(12) Uani 1 1 d . . .
H50A H 0.5570 0.6973 -0.0280 0.065 Uiso 1 1 calc R . .
C51 C 0.6455(4) 0.6086(4) 0.02752(19) 0.0513(11) Uani 1 1 d . . .
H51A H 0.6986 0.6071 0.0069 0.062 Uiso 1 1 calc R . .
C52 C 0.6537(3) 0.5567(3) 0.07842(18) 0.0433(9) Uani 1 1 d . . .
C53 C 0.4001(3) 0.6199(3) 0.11657(18) 0.0430(9) Uani 1 1 d . . .
H53A H 0.4147 0.5763 0.1503 0.052 Uiso 1 1 calc R . .
C54 C 0.3407(4) 0.7133(3) 0.1409(2) 0.0565(12) Uani 1 1 d . . .
H54A H 0.3752 0.7291 0.1675 0.085 Uiso 1 1 calc R . .
H54B H 0.2866 0.7143 0.1628 0.085 Uiso 1 1 calc R . .
H54C H 0.3221 0.7564 0.1082 0.085 Uiso 1 1 calc R . .
C55 C 0.3473(4) 0.5964(4) 0.0734(2) 0.0580(12) Uani 1 1 d . . .
H55A H 0.3858 0.5366 0.0574 0.087 Uiso 1 1 calc R . .
H55B H 0.3299 0.6401 0.0409 0.087 Uiso 1 1 calc R . .
H55C H 0.2925 0.5973 0.0942 0.087 Uiso 1 1 calc R . .
C56 C 0.7475(3) 0.4998(4) 0.1001(2) 0.0545(12) Uani 1 1 d . . .
H56A H 0.7400 0.4693 0.1375 0.065 Uiso 1 1 calc R . .
C57 C 0.7923(4) 0.5584(5) 0.1143(3) 0.0704(15) Uani 1 1 d . . .
H57A H 0.7526 0.6037 0.1431 0.106 Uiso 1 1 calc R . .
H57B H 0.8020 0.5877 0.0780 0.106 Uiso 1 1 calc R . .
H57C H 0.8508 0.5213 0.1310 0.106 Uiso 1 1 calc R . .
C58 C 0.8062(4) 0.4274(5) 0.0550(3) 0.0843(18) Uani 1 1 d . . .
H58A H 0.7734 0.3939 0.0452 0.126 Uiso 1 1 calc R . .
H58B H 0.8633 0.3866 0.0720 0.126 Uiso 1 1 calc R . .
H58C H 0.8193 0.4553 0.0191 0.126 Uiso 1 1 calc R . .
C59 C 0.1341(2) 0.7601(2) 0.35177(18) 0.0338(8) Uani 1 1 d . . .
C60 C 0.1284(3) 0.7639(3) 0.41402(19) 0.0364(8) Uani 1 1 d . . .
C61 C 0.0471(3) 0.7815(3) 0.4471(2) 0.0436(9) Uani 1 1 d . . .
H61A H 0.0447 0.7849 0.4889 0.052 Uiso 1 1 calc R . .
C62 C -0.0309(3) 0.7942(3) 0.4194(2) 0.0432(10) Uani 1 1 d . . .
C63 C -0.0260(3) 0.7908(3) 0.3585(2) 0.0425(10) Uani 1 1 d . . .
H63A H -0.0785 0.7997 0.3392 0.051 Uiso 1 1 calc R . .
C64 C 0.0544(3) 0.7745(3) 0.32412(19) 0.0376(9) Uani 1 1 d . . .
C65 C 0.2109(3) 0.7489(3) 0.4465(2) 0.0461(10) Uani 1 1 d . . .
H65A H 0.1984 0.7431 0.4890 0.069 Uiso 1 1 calc R . .
H65B H 0.2247 0.7997 0.4393 0.069 Uiso 1 1 calc R . .
H65C H 0.2631 0.6941 0.4322 0.069 Uiso 1 1 calc R . .
C66 C -0.1179(3) 0.8094(4) 0.4556(3) 0.0587(12) Uani 1 1 d . . .
H66A H -0.1519 0.7860 0.4342 0.088 Uiso 1 1 calc R . .
H66B H -0.1550 0.8735 0.4621 0.088 Uiso 1 1 calc R . .
H66C H -0.1029 0.7785 0.4938 0.088 Uiso 1 1 calc R . .
C67 C 0.0534(3) 0.7701(3) 0.2586(2) 0.0511(11) Uani 1 1 d . . .
H67A H 0.0030 0.8244 0.2444 0.077 Uiso 1 1 calc R . .
H67B H 0.0455 0.7179 0.2486 0.077 Uiso 1 1 calc R . .
H67C H 0.1110 0.7652 0.2399 0.077 Uiso 1 1 calc R . .
C68 C 0.2868(3) 0.5067(2) 0.3080(2) 0.0385(9) Uani 1 1 d . . .
C69 C 0.2849(3) 0.4628(3) 0.3615(2) 0.0485(10) Uani 1 1 d . . .
C70 C 0.2455(3) 0.4033(3) 0.3651(3) 0.0560(13) Uani 1 1 d . . .
H70A H 0.2470 0.3714 0.4010 0.067 Uiso 1 1 calc R . .
C71 C 0.2048(3) 0.3904(3) 0.3182(3) 0.0629(15) Uani 1 1 d . . .
C72 C 0.2049(3) 0.4352(3) 0.2663(3) 0.0555(13) Uani 1 1 d . . .
H72A H 0.1766 0.4273 0.2337 0.067 Uiso 1 1 calc R . .
C73 C 0.2460(3) 0.4928(3) 0.2603(2) 0.0468(10) Uani 1 1 d . . .
C74 C 0.2479(4) 0.5359(4) 0.2006(2) 0.0613(13) Uani 1 1 d . . .
H74A H 0.2590 0.5878 0.2054 0.092 Uiso 1 1 calc R . .
H74B H 0.1893 0.5549 0.1833 0.092 Uiso 1 1 calc R . .
H74C H 0.2965 0.4927 0.1744 0.092 Uiso 1 1 calc R . .
C75 C 0.3215(4) 0.4773(4) 0.4164(3) 0.0707(15) Uani 1 1 d . . .
H75A H 0.3633 0.5034 0.4057 0.106 Uiso 1 1 calc R . .
H75B H 0.3541 0.4200 0.4367 0.106 Uiso 1 1 calc R . .
H75C H 0.2711 0.5179 0.4428 0.106 Uiso 1 1 calc R . .
C76 C 0.1585(4) 0.3299(4) 0.3248(4) 0.091(2) Uani 1 1 d . . .
H76A H 0.1856 0.2857 0.3561 0.137 Uiso 1 1 calc R . .
H76B H 0.1665 0.2993 0.2874 0.137 Uiso 1 1 calc R . .
H76C H 0.0935 0.3657 0.3352 0.137 Uiso 1 1 calc R . .
C77 C 0.6859(2) 0.8851(2) 0.29407(18) 0.0347(8) Uani 1 1 d . . .
C78 C 0.6881(2) 0.9279(3) 0.34566(19) 0.0371(8) Uani 1 1 d . . .
C79 C 0.7396(3) 0.9748(3) 0.3461(2) 0.0424(9) Uani 1 1 d . . .
H79A H 0.7385 1.0046 0.3810 0.051 Uiso 1 1 calc R . .
C80 C 0.7922(3) 0.9784(3) 0.2965(2) 0.0441(10) Uani 1 1 d . . .
C81 C 0.7909(3) 0.9368(3) 0.2455(2) 0.0417(9) Uani 1 1 d . . .
H81A H 0.8264 0.9395 0.2111 0.050 Uiso 1 1 calc R . .
C82 C 0.7385(3) 0.8910(3) 0.24344(18) 0.0366(8) Uani 1 1 d . . .
C83 C 0.7393(4) 0.8501(4) 0.1854(2) 0.0548(11) Uani 1 1 d . . .
H83A H 0.7975 0.8349 0.1629 0.082 Uiso 1 1 calc R . .
H83B H 0.6896 0.8930 0.1626 0.082 Uiso 1 1 calc R . .
H83C H 0.7314 0.7960 0.1928 0.082 Uiso 1 1 calc R . .
C84 C 0.8524(3) 1.0244(4) 0.2993(3) 0.0641(14) Uani 1 1 d . . .
H84A H 0.8619 1.0459 0.2598 0.096 Uiso 1 1 calc R . .
H84B H 0.9111 0.9821 0.3137 0.096 Uiso 1 1 calc R . .
H84C H 0.8231 1.0751 0.3263 0.096 Uiso 1 1 calc R . .
C85 C 0.6343(3) 0.9240(4) 0.4017(2) 0.0541(11) Uani 1 1 d . . .
H85A H 0.6584 0.9388 0.4355 0.081 Uiso 1 1 calc R . .
H85B H 0.6392 0.8638 0.4071 0.081 Uiso 1 1 calc R . .
H85C H 0.5703 0.9670 0.3990 0.081 Uiso 1 1 calc R . .
C86 C 0.8165(3) 0.6258(3) 0.32764(18) 0.0360(8) Uani 1 1 d . . .
C87 C 0.8073(3) 0.6179(3) 0.38953(19) 0.0378(9) Uani 1 1 d . . .
C88 C 0.8812(3) 0.5963(3) 0.4239(2) 0.0454(10) Uani 1 1 d . . .
H88A H 0.8730 0.5915 0.4656 0.055 Uiso 1 1 calc R . .
C89 C 0.9658(3) 0.5816(3) 0.3988(2) 0.0462(10) Uani 1 1 d . . .
C90 C 0.9767(3) 0.5882(3) 0.3380(2) 0.0445(10) Uani 1 1 d . . .
H90A H 1.0347 0.5775 0.3201 0.053 Uiso 1 1 calc R . .
C91 C 0.9046(3) 0.6101(3) 0.3023(2) 0.0387(9) Uani 1 1 d . . .
C92 C 0.9210(3) 0.6204(3) 0.2366(2) 0.0516(11) Uani 1 1 d . . .
H92A H 0.9813 0.5742 0.2233 0.077 Uiso 1 1 calc R . .
H92B H 0.9178 0.6795 0.2281 0.077 Uiso 1 1 calc R . .
H92C H 0.8745 0.6140 0.2156 0.077 Uiso 1 1 calc R . .
C93 C 0.7170(3) 0.6330(3) 0.4207(2) 0.0523(11) Uani 1 1 d . . .
H93A H 0.7178 0.6427 0.4629 0.078 Uiso 1 1 calc R . .
H93B H 0.7067 0.5806 0.4158 0.078 Uiso 1 1 calc R . .
H93C H 0.6680 0.6856 0.4037 0.078 Uiso 1 1 calc R . .
C94 C 1.0432(4) 0.5621(4) 0.4368(2) 0.0614(12) Uiso 1 1 d . . .
H94A H 1.0814 0.5887 0.4187 0.092 Uiso 1 1 calc R . .
H94B H 1.0797 0.4973 0.4404 0.092 Uiso 1 1 calc R . .
H94C H 1.0191 0.5874 0.4762 0.092 Uiso 1 1 calc R . .
C111 C 0.4979(2) 0.2012(2) 0.26652(11) 0.0530(11) Uani 1 1 d G . .
C112 C 0.5637(2) 0.12530(17) 0.23818(13) 0.0582(12) Uani 1 1 d G . .
H11A H 0.6039 0.0765 0.2607 0.070 Uiso 1 1 calc R . .
C113 C 0.5707(2) 0.12085(18) 0.17683(14) 0.0650(14) Uani 1 1 d G . .
H11B H 0.6156 0.0690 0.1575 0.078 Uiso 1 1 calc R . .
C114 C 0.5118(3) 0.1923(2) 0.14381(11) 0.0674(14) Uani 1 1 d G . .
H11C H 0.5166 0.1893 0.1019 0.081 Uiso 1 1 calc R . .
C115 C 0.4460(2) 0.26825(19) 0.17215(16) 0.0695(16) Uani 1 1 d G . .
H11D H 0.4058 0.3171 0.1496 0.083 Uiso 1 1 calc R . .
C116 C 0.43906(19) 0.27270(16) 0.23350(16) 0.0664(15) Uani 1 1 d G . .
H11E H 0.3941 0.3246 0.2529 0.080 Uiso 1 1 calc R . .
C117 C 0.4921(5) 0.2056(5) 0.3330(3) 0.0838(18) Uani 1 1 d . . .
H11F H 0.5217 0.1450 0.3494 0.126 Uiso 1 1 calc R . .
H11G H 0.4281 0.2345 0.3478 0.126 Uiso 1 1 calc R . .
H11H H 0.5227 0.2401 0.3449 0.126 Uiso 1 1 calc R . .
C121 C 0.0453(10) 0.5476(10) 0.0853(7) 0.089(4) Uiso 0.50 1 d PD . .
H12B H 0.0557 0.5867 0.1113 0.134 Uiso 0.50 1 calc PR . .
H12C H -0.0183 0.5583 0.0911 0.134 Uiso 0.50 1 calc PR . .
H12D H 0.0584 0.5603 0.0440 0.134 Uiso 0.50 1 calc PR . .
C122 C 0.1013(10) 0.4601(10) 0.0986(7) 0.089(4) Uiso 0.50 1 d PD . .
H12E H 0.0838 0.4488 0.1397 0.107 Uiso 0.50 1 calc PR . .
H12J H 0.1639 0.4540 0.0983 0.107 Uiso 0.50 1 calc PR . .
C123 C 0.1049(10) 0.3906(10) 0.0631(7) 0.089(4) Uiso 0.50 1 d PD . .
H12F H 0.0429 0.3952 0.0645 0.107 Uiso 0.50 1 calc PR . .
H12G H 0.1204 0.4029 0.0218 0.107 Uiso 0.50 1 calc PR . .
C124 C 0.1625(17) 0.3049(15) 0.0758(11) 0.141(7) Uiso 0.50 1 d PD . .
H12H H 0.1413 0.2901 0.1149 0.169 Uiso 0.50 1 calc PR . .
H12I H 0.2228 0.3024 0.0804 0.169 Uiso 0.50 1 calc PR . .
C125 C 0.176(2) 0.236(2) 0.0369(15) 0.196(13) Uiso 0.50 1 d PD . .
H12N H 0.1618 0.1963 0.0645 0.235 Uiso 0.50 1 calc PR . .
H12O H 0.1212 0.2668 0.0142 0.235 Uiso 0.50 1 calc PR . .
C126 C 0.228(2) 0.182(2) 0.0000(14) 0.178(11) Uiso 0.50 1 d PD . .
H12K H 0.2251 0.1252 0.0061 0.267 Uiso 0.50 1 calc PR . .
H12L H 0.2905 0.1727 0.0045 0.267 Uiso 0.50 1 calc PR . .
H12M H 0.2106 0.2049 -0.0398 0.267 Uiso 0.50 1 calc PR . .
C131 C 1.022(2) 0.182(2) -0.0973(12) 0.078(7) Uiso 0.25 1 d PD A 2
H13F H 1.0323 0.1462 -0.1327 0.116 Uiso 0.25 1 calc PR A 2
H13G H 1.0803 0.1734 -0.0839 0.116 Uiso 0.25 1 calc PR A 2
H13H H 0.9851 0.2453 -0.1068 0.116 Uiso 0.25 1 calc PR A 2
C132 C 0.977(2) 0.156(2) -0.0534(13) 0.089(8) Uiso 0.25 1 d PD A 2
H13I H 1.0261 0.1255 -0.0264 0.107 Uiso 0.25 1 calc PR A 2
H13J H 0.9732 0.1065 -0.0737 0.107 Uiso 0.25 1 calc PR A 2
C133 C 0.9021(19) 0.1800(18) -0.0134(10) 0.066(6) Uiso 0.25 1 d PD A 2
H13K H 0.8513 0.1875 -0.0372 0.079 Uiso 0.25 1 calc PR A 2
H13L H 0.8883 0.2405 -0.0002 0.079 Uiso 0.25 1 calc PR A 2
C134 C 0.892(2) 0.133(2) 0.0391(13) 0.086(9) Uiso 0.25 1 d PD A 2
H13P H 0.9060 0.0728 0.0265 0.103 Uiso 0.25 1 calc PR A 2
H13Q H 0.9424 0.1263 0.0637 0.103 Uiso 0.25 1 calc PR A 2
C135 C 0.8149(18) 0.162(2) 0.0773(11) 0.078(7) Uiso 0.25 1 d PD A 2
H13R H 0.8200 0.2064 0.1018 0.093 Uiso 0.25 1 calc PR A 2
H13S H 0.7658 0.1969 0.0508 0.093 Uiso 0.25 1 calc PR A 2
C136 C 0.7779(18) 0.1273(16) 0.1129(10) 0.058(6) Uiso 0.25 1 d PD A 2
H13M H 0.7175 0.1408 0.1003 0.087 Uiso 0.25 1 calc PR A 2
H13N H 0.7718 0.1516 0.1524 0.087 Uiso 0.25 1 calc PR A 2
H13O H 0.8153 0.0625 0.1140 0.087 Uiso 0.25 1 calc PR A 2
C11A C 0.982(3) 0.217(3) -0.1035(15) 0.096(9) Uiso 0.25 1 d PD B 1
H11I H 0.9378 0.2482 -0.1332 0.144 Uiso 0.25 1 calc PR B 1
H11J H 1.0258 0.1582 -0.1186 0.144 Uiso 0.25 1 calc PR B 1
H11K H 1.0136 0.2517 -0.0950 0.144 Uiso 0.25 1 calc PR B 1
C12A C 0.941(2) 0.207(3) -0.0573(13) 0.098(9) Uiso 0.25 1 d PD B 1
H12P H 0.8832 0.2158 -0.0732 0.118 Uiso 0.25 1 calc PR B 1
H12Q H 0.9253 0.2637 -0.0373 0.118 Uiso 0.25 1 calc PR B 1
C13A C 0.943(2) 0.152(2) -0.0077(12) 0.083(8) Uiso 0.25 1 d PD B 1
H13D H 0.9842 0.1578 0.0194 0.099 Uiso 0.25 1 calc PR B 1
H13E H 0.9729 0.0900 -0.0219 0.099 Uiso 0.25 1 calc PR B 1
C14A C 0.8640(19) 0.1620(19) 0.0274(11) 0.069(7) Uiso 0.25 1 d PD B 1
H14D H 0.8350 0.2243 0.0417 0.083 Uiso 0.25 1 calc PR B 1
H14E H 0.8225 0.1583 -0.0004 0.083 Uiso 0.25 1 calc PR B 1
C15A C 0.860(2) 0.109(2) 0.0767(12) 0.085(7) Uiso 0.25 1 d PD B 1
H15B H 0.8672 0.0549 0.0572 0.102 Uiso 0.25 1 calc PR B 1
H15C H 0.9202 0.0923 0.0925 0.102 Uiso 0.25 1 calc PR B 1
C16A C 0.811(2) 0.109(2) 0.1254(12) 0.073(7) Uiso 0.25 1 d PD B 1
H16D H 0.7956 0.0595 0.1246 0.110 Uiso 0.25 1 calc PR B 1
H16E H 0.7552 0.1658 0.1280 0.110 Uiso 0.25 1 calc PR B 1
H16F H 0.8459 0.1030 0.1599 0.110 Uiso 0.25 1 calc PR B 1

loop_
_atom_site_aniso_label
_atom_site_aniso_U_11
_atom_site_aniso_U_22
_atom_site_aniso_U_33
_atom_site_aniso_U_23
_atom_site_aniso_U_13
_atom_site_aniso_U_12
Cu1 0.0260(3) 0.0314(3) 0.0445(3) -0.0013(2) -0.0047(2) -0.0189(2)
Cu2 0.0292(3) 0.0312(3) 0.0474(3) -0.0011(2) -0.0068(2) -0.0167(2)
Cu3 0.0258(3) 0.0325(3) 0.0451(3) -0.0024(2) -0.0061(2) -0.0165(2)
Cu4 0.0245(3) 0.0267(3) 0.0375(3) -0.0018(2) -0.0030(2) -0.0148(2)
Cu5 0.0263(3) 0.0274(3) 0.0364(3) -0.0011(2) -0.0016(2) -0.0161(2)
Cu6 0.0248(3) 0.0320(3) 0.0452(3) 0.0007(2) -0.0021(2) -0.0185(2)
Cu7 0.0311(3) 0.0317(3) 0.0508(3) -0.0006(2) -0.0009(2) -0.0196(2)
Cu8 0.0312(3) 0.0319(3) 0.0467(3) -0.0005(2) -0.0007(2) -0.0208(2)
Al1 0.0220(5) 0.0239(5) 0.0356(5) 0.0013(4) -0.0032(4) -0.0138(4)
Al2 0.0251(5) 0.0260(5) 0.0273(5) -0.0021(4) -0.0021(4) -0.0143(4)
O1 0.0260(12) 0.0276(12) 0.0428(14) -0.0006(10) -0.0014(10) -0.0166(10)
O2 0.0242(12) 0.0276(12) 0.0452(14) -0.0015(10) -0.0038(10) -0.0153(10)
O3 0.0289(13) 0.0315(13) 0.0382(14) -0.0017(10) 0.0005(10) -0.0174(11)
O4 0.0295(12) 0.0294(12) 0.0379(13) -0.0045(10) -0.0029(10) -0.0179(11)
N1 0.0240(14) 0.0257(14) 0.0395(16) -0.0019(12) -0.0009(12) -0.0142(12)
N2 0.0309(16) 0.0312(16) 0.0404(17) 0.0046(13) -0.0057(13) -0.0186(13)
N3 0.0296(15) 0.0256(15) 0.0376(17) -0.0016(12) -0.0050(12) -0.0129(13)
N4 0.0363(16) 0.0350(16) 0.0296(15) -0.0018(12) -0.0028(12) -0.0215(14)
C1 0.068(3) 0.036(2) 0.057(3) 0.008(2) -0.002(2) -0.029(2)
C2 0.0323(19) 0.0320(19) 0.050(2) 0.0039(17) -0.0002(16) -0.0181(16)
C3 0.039(2) 0.0331(19) 0.053(2) -0.0003(17) 0.0009(17) -0.0253(17)
C4 0.0229(17) 0.0301(18) 0.050(2) -0.0063(16) -0.0004(15) -0.0144(15)
C5 0.051(2) 0.041(2) 0.052(2) -0.0107(19) 0.0063(19) -0.031(2)
C6 0.045(2) 0.036(2) 0.040(2) 0.0087(16) -0.0135(18) -0.0223(18)
C7 0.043(2) 0.043(2) 0.055(3) 0.0101(19) -0.016(2) -0.0202(19)
C8 0.058(3) 0.071(3) 0.061(3) 0.010(2) -0.026(3) -0.037(3)
C9 0.076(4) 0.083(4) 0.050(3) 0.007(3) -0.027(3) -0.045(3)
C10 0.061(3) 0.069(3) 0.043(2) 0.002(2) -0.013(2) -0.036(3)
C11 0.053(2) 0.042(2) 0.042(2) 0.0058(18) -0.0116(19) -0.029(2)
C12 0.033(2) 0.068(3) 0.066(3) 0.008(2) -0.014(2) -0.023(2)
C13 0.066(4) 0.074(4) 0.124(6) 0.019(4) 0.015(4) -0.005(3)
C14 0.075(4) 0.154(7) 0.102(5) -0.014(5) 0.004(4) -0.083(5)
C15 0.048(2) 0.050(2) 0.033(2) -0.0016(17) -0.0044(17) -0.031(2)
C16 0.052(3) 0.062(3) 0.051(3) -0.005(2) -0.008(2) -0.031(2)
C17 0.059(3) 0.072(3) 0.052(3) 0.005(2) -0.002(2) -0.041(3)
C18 0.0276(18) 0.0278(17) 0.041(2) -0.0051(15) 0.0025(15) -0.0164(15)
C19 0.032(2) 0.0317(19) 0.052(2) -0.0079(17) 0.0043(17) -0.0182(16)
C20 0.033(2) 0.050(2) 0.066(3) -0.014(2) 0.015(2) -0.024(2)
C21 0.048(2) 0.055(3) 0.048(2) -0.011(2) 0.015(2) -0.031(2)
C22 0.043(2) 0.043(2) 0.043(2) -0.0041(17) 0.0045(17) -0.0244(19)
C23 0.035(2) 0.0293(18) 0.039(2) -0.0057(15) 0.0042(16) -0.0196(16)
C24 0.0221(19) 0.045(2) 0.070(3) -0.005(2) 0.0017(18) -0.0142(17)
C25 0.050(3) 0.062(3) 0.121(5) 0.017(3) -0.034(3) -0.034(3)
C26 0.070(3) 0.048(3) 0.096(4) 0.013(3) -0.023(3) -0.030(3)
C27 0.0291(19) 0.038(2) 0.036(2) -0.0014(16) 0.0016(15) -0.0157(16)
C28 0.039(2) 0.038(2) 0.055(3) 0.0021(19) 0.0010(18) -0.0145(18)
C29 0.045(2) 0.080(3) 0.042(2) -0.005(2) -0.0040(19) -0.030(2)
C30 0.056(3) 0.030(2) 0.063(3) 0.0045(19) -0.012(2) -0.022(2)
C31 0.0325(19) 0.0303(19) 0.042(2) -0.0048(16) 0.0021(16) -0.0174(16)
C32 0.045(2) 0.034(2) 0.043(2) -0.0063(16) -0.0009(17) -0.0251(18)
C33 0.039(2) 0.040(2) 0.038(2) -0.0082(17) -0.0005(16) -0.0245(18)
C34 0.076(3) 0.054(3) 0.042(2) -0.007(2) -0.010(2) -0.040(3)
C35 0.037(2) 0.0240(17) 0.040(2) 0.0005(15) -0.0083(16) -0.0139(16)
C36 0.045(2) 0.0283(18) 0.040(2) 0.0057(16) -0.0116(17) -0.0144(17)
C37 0.066(3) 0.051(3) 0.042(2) 0.008(2) -0.020(2) -0.024(2)
C38 0.055(3) 0.062(3) 0.066(3) 0.010(2) -0.032(3) -0.025(2)
C39 0.036(2) 0.046(2) 0.072(3) 0.007(2) -0.023(2) -0.014(2)
C40 0.036(2) 0.0302(19) 0.056(3) 0.0026(17) -0.0110(18) -0.0117(17)
C41 0.052(2) 0.042(2) 0.032(2) 0.0029(17) -0.0046(17) -0.023(2)
C42 0.067(3) 0.059(3) 0.052(3) 0.012(2) 0.001(2) -0.030(3)
C43 0.053(3) 0.049(3) 0.047(2) -0.006(2) -0.001(2) -0.019(2)
C44 0.032(2) 0.047(2) 0.061(3) 0.000(2) -0.0029(19) -0.0117(19)
C45 0.043(3) 0.090(4) 0.074(4) -0.036(3) 0.017(2) -0.029(3)
C46 0.049(3) 0.073(4) 0.088(4) 0.002(3) 0.002(3) -0.030(3)
C47 0.049(2) 0.040(2) 0.0262(18) -0.0053(15) -0.0034(16) -0.0283(19)
C48 0.050(2) 0.040(2) 0.033(2) -0.0040(16) -0.0077(17) -0.0253(19)
C49 0.067(3) 0.051(2) 0.037(2) 0.0046(19) -0.017(2) -0.032(2)
C50 0.086(4) 0.064(3) 0.030(2) 0.005(2) -0.008(2) -0.048(3)
C51 0.066(3) 0.070(3) 0.033(2) 0.000(2) 0.002(2) -0.045(3)
C52 0.052(2) 0.054(2) 0.034(2) -0.0023(18) 0.0022(17) -0.033(2)
C53 0.046(2) 0.051(2) 0.037(2) 0.0037(18) -0.0131(18) -0.024(2)
C54 0.060(3) 0.059(3) 0.044(2) -0.005(2) -0.004(2) -0.020(2)
C55 0.056(3) 0.079(3) 0.052(3) -0.003(2) -0.015(2) -0.040(3)
C56 0.046(3) 0.077(3) 0.047(3) 0.004(2) 0.004(2) -0.035(2)
C57 0.061(3) 0.101(4) 0.065(3) -0.002(3) -0.007(3) -0.049(3)
C58 0.063(4) 0.087(4) 0.096(5) -0.015(4) 0.006(3) -0.027(3)
C59 0.0235(17) 0.0313(19) 0.050(2) -0.0009(16) -0.0002(15) -0.0157(15)
C60 0.034(2) 0.0324(19) 0.050(2) 0.0012(16) -0.0024(17) -0.0217(17)
C61 0.041(2) 0.042(2) 0.052(2) -0.0005(18) 0.0018(18) -0.0237(19)
C62 0.030(2) 0.035(2) 0.068(3) -0.0048(19) 0.0070(19) -0.0189(17)
C63 0.0275(19) 0.039(2) 0.068(3) 0.0007(19) -0.0053(18) -0.0202(17)
C64 0.031(2) 0.0318(19) 0.055(2) 0.0045(17) -0.0055(17) -0.0187(16)
C65 0.042(2) 0.055(3) 0.048(2) 0.004(2) -0.0095(18) -0.027(2)
C66 0.040(2) 0.059(3) 0.080(3) -0.007(3) 0.014(2) -0.027(2)
C67 0.037(2) 0.061(3) 0.060(3) 0.003(2) -0.011(2) -0.026(2)
C68 0.0315(19) 0.0274(18) 0.061(3) -0.0024(17) 0.0016(17) -0.0180(16)
C69 0.038(2) 0.041(2) 0.071(3) 0.005(2) -0.003(2) -0.0217(19)
C70 0.042(2) 0.040(2) 0.092(4) 0.015(2) 0.000(2) -0.025(2)
C71 0.036(2) 0.034(2) 0.125(5) 0.007(3) -0.006(3) -0.022(2)
C72 0.039(2) 0.038(2) 0.097(4) -0.007(2) -0.016(2) -0.022(2)
C73 0.038(2) 0.035(2) 0.071(3) -0.002(2) 0.000(2) -0.0193(19)
C74 0.067(3) 0.066(3) 0.063(3) -0.006(2) -0.009(2) -0.040(3)
C75 0.085(4) 0.080(4) 0.069(3) 0.022(3) -0.014(3) -0.057(3)
C76 0.066(4) 0.063(4) 0.167(7) 0.008(4) -0.015(4) -0.049(3)
C77 0.0298(19) 0.0279(18) 0.050(2) 0.0000(16) -0.0086(16) -0.0152(16)
C78 0.0247(18) 0.0341(19) 0.053(2) -0.0050(17) -0.0067(16) -0.0125(16)
C79 0.035(2) 0.035(2) 0.062(3) -0.0083(18) -0.0083(19) -0.0189(18)
C80 0.032(2) 0.033(2) 0.075(3) 0.006(2) -0.014(2) -0.0210(18)
C81 0.0289(19) 0.043(2) 0.058(3) 0.0095(19) -0.0046(17) -0.0205(18)
C82 0.0322(19) 0.034(2) 0.046(2) 0.0025(16) -0.0059(16) -0.0166(17)
C83 0.062(3) 0.065(3) 0.049(3) 0.000(2) -0.006(2) -0.038(3)
C84 0.049(3) 0.055(3) 0.109(4) 0.007(3) -0.021(3) -0.040(2)
C85 0.053(3) 0.070(3) 0.050(3) -0.018(2) 0.008(2) -0.038(2)
C86 0.0272(19) 0.0335(19) 0.050(2) -0.0015(16) -0.0087(16) -0.0149(16)
C87 0.0276(19) 0.035(2) 0.052(2) 0.0006(17) -0.0077(17) -0.0139(16)
C88 0.044(2) 0.042(2) 0.050(2) 0.0067(19) -0.0138(19) -0.0173(19)
C89 0.033(2) 0.038(2) 0.070(3) 0.005(2) -0.017(2) -0.0159(18)
C90 0.027(2) 0.038(2) 0.069(3) -0.0016(19) -0.0090(19) -0.0143(17)
C91 0.0256(19) 0.0309(19) 0.061(3) 0.0017(17) -0.0086(17) -0.0131(16)
C92 0.039(2) 0.063(3) 0.060(3) -0.004(2) 0.002(2) -0.029(2)
C93 0.037(2) 0.062(3) 0.056(3) 0.006(2) -0.0040(19) -0.021(2)
C111 0.043(2) 0.051(3) 0.074(3) -0.001(2) -0.006(2) -0.029(2)
C112 0.056(3) 0.048(3) 0.074(3) 0.007(2) -0.015(2) -0.025(2)
C113 0.064(3) 0.050(3) 0.083(4) -0.010(3) -0.009(3) -0.026(3)
C114 0.080(4) 0.066(3) 0.071(3) 0.012(3) -0.021(3) -0.044(3)
C115 0.062(3) 0.050(3) 0.104(5) 0.027(3) -0.029(3) -0.031(3)
C116 0.044(3) 0.038(2) 0.119(5) 0.000(3) -0.007(3) -0.020(2)
C117 0.081(4) 0.111(5) 0.077(4) -0.012(4) 0.004(3) -0.059(4)

loop_
_atom_type_symbol
_atom_type_description
_atom_type_scat_dispersion_real
_atom_type_scat_dispersion_imag
_atom_type_scat_source
C C 0.0181 0.0091 'International Tables Vol C Tables 4.2.6.8 and 6.1.1.4'
H H 0.0000 0.0000 'International Tables Vol C Tables 4.2.6.8 and 6.1.1.4'
N N 0.0311 0.0180 'International Tables Vol C Tables 4.2.6.8 and 6.1.1.4'
O O 0.0492 0.0322 'International Tables Vol C Tables 4.2.6.8 and 6.1.1.4'
Al Al 0.2130 0.2455 'International Tables Vol C Tables 4.2.6.8 and 6.1.1.4'
Cu Cu -1.9646 0.5888 'International Tables Vol C Tables 4.2.6.8 and 6.1.1.4'

loop_
_geom_angle_atom_site_label_1
_geom_angle_atom_site_label_2
_geom_angle_atom_site_label_3
_geom_angle
O2 Cu1 C77 179.03(14)
O2 Cu1 Cu2 124.55(8)
C77 Cu1 Cu2 54.53(11)
O2 Cu1 Cu4 44.04(8)
C77 Cu1 Cu4 135.24(11)
Cu2 Cu1 Cu4 83.09(2)
C86 Cu2 C77 157.20(15)
C86 Cu2 Cu1 150.54(11)
C77 Cu2 Cu1 51.59(10)
C86 Cu2 Cu3 51.38(10)
C77 Cu2 Cu3 150.03(11)
Cu1 Cu2 Cu3 103.01(2)
O4 Cu3 C86 176.07(15)
O4 Cu3 Cu2 125.58(8)
C86 Cu3 Cu2 53.45(11)
O4 Cu3 Cu4 44.71(8)
C86 Cu3 Cu4 132.90(12)
Cu2 Cu3 Cu4 82.96(2)
O2 Cu4 O4 176.06(11)
O2 Cu4 Cu3 132.39(7)
O4 Cu4 Cu3 44.69(7)
O2 Cu4 Cu1 43.76(7)
O4 Cu4 Cu1 132.49(7)
Cu3 Cu4 Cu1 90.84(2)
O2 Cu4 Cu5 87.92(7)
O4 Cu4 Cu5 95.96(7)
Cu3 Cu4 Cu5 130.78(2)
Cu1 Cu4 Cu5 131.01(2)
O2 Cu4 Al2 152.83(7)
O4 Cu4 Al2 31.00(7)
Cu3 Cu4 Al2 72.65(2)
Cu1 Cu4 Al2 163.24(3)
Cu5 Cu4 Al2 65.02(2)
O3 Cu5 O1 176.16(11)
O3 Cu5 Cu6 132.65(8)
O1 Cu5 Cu6 44.37(7)
O3 Cu5 Cu8 42.95(7)
O1 Cu5 Cu8 133.80(7)
Cu6 Cu5 Cu8 89.79(2)
O3 Cu5 Cu4 88.11(7)
O1 Cu5 Cu4 95.36(7)
Cu6 Cu5 Cu4 137.70(2)
Cu8 Cu5 Cu4 130.55(2)
O1 Cu6 C59 174.10(15)
O1 Cu6 Cu7 129.14(8)
C59 Cu6 Cu7 53.46(11)
O1 Cu6 Cu5 45.14(8)
C59 Cu6 Cu5 136.41(11)
Cu7 Cu6 Cu5 84.18(2)
C59 Cu7 C68 154.87(15)
C59 Cu7 Cu8 152.58(10)
C68 Cu7 Cu8 52.15(10)
C59 Cu7 Cu6 51.19(10)
C68 Cu7 Cu6 153.73(11)
Cu8 Cu7 Cu6 102.56(3)
O3 Cu8 C68 178.14(15)
O3 Cu8 Cu7 126.44(8)
C68 Cu8 Cu7 54.91(11)
O3 Cu8 Cu5 43.23(8)
C68 Cu8 Cu5 137.95(11)
Cu7 Cu8 Cu5 83.41(2)
O1 Al1 O2 114.34(12)
O1 Al1 N1 113.33(13)
O2 Al1 N1 110.40(13)
O1 Al1 N2 115.46(13)
O2 Al1 N2 104.82(13)
N1 Al1 N2 96.92(14)
O4 Al2 O3 115.36(13)
O4 Al2 N3 110.13(13)
O3 Al2 N3 111.24(13)
O4 Al2 N4 114.86(13)
O3 Al2 N4 106.96(13)
N3 Al2 N4 96.77(14)
O4 Al2 Cu4 33.96(8)
O3 Al2 Cu4 82.56(9)
N3 Al2 Cu4 134.81(10)
N4 Al2 Cu4 120.88(10)
Al1 O1 Cu6 146.46(16)
Al1 O1 Cu5 116.73(13)
Cu6 O1 Cu5 90.49(10)
Al1 O2 Cu1 143.55(15)
Al1 O2 Cu4 124.12(13)
Cu1 O2 Cu4 92.20(11)
Al2 O3 Cu8 143.74(15)
Al2 O3 Cu5 120.87(14)
Cu8 O3 Cu5 93.82(11)
Al2 O4 Cu3 140.70(15)
Al2 O4 Cu4 115.05(13)
Cu3 O4 Cu4 90.60(10)
C4 N1 C18 116.9(3)
C4 N1 Al1 115.6(3)
C18 N1 Al1 127.0(2)
C2 N2 C6 119.1(3)
C2 N2 Al1 117.0(3)
C6 N2 Al1 123.1(2)
C31 N3 C35 119.0(3)
C31 N3 Al2 117.6(3)
C35 N3 Al2 122.5(2)
C33 N4 C47 118.8(3)
C33 N4 Al2 117.1(3)
C47 N4 Al2 124.0(2)
C2 C1 H1A 109.5
C2 C1 H1B 109.5
H1A C1 H1B 109.5
C2 C1 H1C 109.5
H1A C1 H1C 109.5
H1B C1 H1C 109.5
N2 C2 C3 122.8(4)
N2 C2 C1 121.3(4)
C3 C2 C1 115.8(4)
C4 C3 C2 128.1(3)
C4 C3 H3A 116.0
C2 C3 H3A 116.0
N1 C4 C3 122.7(4)
N1 C4 C5 119.5(4)
C3 C4 C5 117.8(3)
C4 C5 H5A 109.5
C4 C5 H5B 109.5
H5A C5 H5B 109.5
C4 C5 H5C 109.5
H5A C5 H5C 109.5
H5B C5 H5C 109.5
C7 C6 C11 120.9(4)
C7 C6 N2 118.3(4)
C11 C6 N2 120.8(3)
C8 C7 C6 118.7(5)
C8 C7 C12 119.9(4)
C6 C7 C12 121.3(4)
C9 C8 C7 120.8(4)
C9 C8 H8A 119.6
C7 C8 H8A 119.6
C10 C9 C8 120.0(5)
C10 C9 H9A 120.0
C8 C9 H9A 120.0
C9 C10 C11 121.3(5)
C9 C10 H10A 119.3
C11 C10 H10A 119.3
C10 C11 C6 118.2(4)
C10 C11 C15 117.7(4)
C6 C11 C15 124.1(4)
C13 C12 C7 111.6(5)
C13 C12 C14 111.8(6)
C7 C12 C14 111.9(5)
C13 C12 H12A 107.1
C7 C12 H12A 107.1
C14 C12 H12A 107.1
C12 C13 H13A 109.5
C12 C13 H13B 109.5
H13A C13 H13B 109.5
C12 C13 H13C 109.5
H13A C13 H13C 109.5
H13B C13 H13C 109.5
C12 C14 H14A 109.5
C12 C14 H14B 109.5
H14A C14 H14B 109.5
C12 C14 H14C 109.5
H14A C14 H14C 109.5
H14B C14 H14C 109.5
C16 C15 C11 109.9(3)
C16 C15 C17 110.7(4)
C11 C15 C17 111.4(4)
C16 C15 H15A 108.2
C11 C15 H15A 108.2
C17 C15 H15A 108.2
C15 C16 H16A 109.5
C15 C16 H16B 109.5
H16A C16 H16B 109.5
C15 C16 H16C 109.5
H16A C16 H16C 109.5
H16B C16 H16C 109.5
C15 C17 H17A 109.5
C15 C17 H17B 109.5
H17A C17 H17B 109.5
C15 C17 H17C 109.5
H17A C17 H17C 109.5
H17B C17 H17C 109.5
C23 C18 C19 120.3(4)
C23 C18 N1 120.8(3)
C19 C18 N1 118.9(3)
C20 C19 C18 118.6(4)
C20 C19 C24 120.0(4)
C18 C19 C24 121.4(4)
C21 C20 C19 121.6(4)
C21 C20 H20A 119.2
C19 C20 H20A 119.2
C20 C21 C22 119.3(4)
C20 C21 H21A 120.4
C22 C21 H21A 120.4
C21 C22 C23 121.4(4)
C21 C22 H22A 119.3
C23 C22 H22A 119.3
C22 C23 C18 118.8(4)
C22 C23 C27 119.9(4)
C18 C23 C27 121.1(3)
C26 C24 C19 112.0(4)
C26 C24 C25 110.1(4)
C19 C24 C25 111.9(4)
C26 C24 H24A 107.5
C19 C24 H24A 107.5
C25 C24 H24A 107.5
C24 C25 H25A 109.5
C24 C25 H25B 109.5
H25A C25 H25B 109.5
C24 C25 H25C 109.5
H25A C25 H25C 109.5
H25B C25 H25C 109.5
C24 C26 H26A 109.5
C24 C26 H26B 109.5
H26A C26 H26B 109.5
C24 C26 H26C 109.5
H26A C26 H26C 109.5
H26B C26 H26C 109.5
C23 C27 C29 113.3(3)
C23 C27 C28 108.8(3)
C29 C27 C28 110.4(4)
C23 C27 H27A 108.1
C29 C27 H27A 108.1
C28 C27 H27A 108.1
C27 C28 H28A 109.5
C27 C28 H28B 109.5
H28A C28 H28B 109.5
C27 C28 H28C 109.5
H28A C28 H28C 109.5
H28B C28 H28C 109.5
C27 C29 H29A 109.5
C27 C29 H29B 109.5
H29A C29 H29B 109.5
C27 C29 H29C 109.5
H29A C29 H29C 109.5
H29B C29 H29C 109.5
C31 C30 H30A 109.5
C31 C30 H30B 109.5
H30A C30 H30B 109.5
C31 C30 H30C 109.5
H30A C30 H30C 109.5
H30B C30 H30C 109.5
N3 C31 C32 122.7(4)
N3 C31 C30 120.2(4)
C32 C31 C30 117.1(3)
C31 C32 C33 127.4(3)
C31 C32 H32A 116.3
C33 C32 H32A 116.3
N4 C33 C32 123.6(3)
N4 C33 C34 120.4(4)
C32 C33 C34 115.9(4)
C33 C34 H34A 109.5
C33 C34 H34B 109.5
H34A C34 H34B 109.5
C33 C34 H34C 109.5
H34A C34 H34C 109.5
H34B C34 H34C 109.5
C36 C35 C40 121.5(4)
C36 C35 N3 119.8(3)
C40 C35 N3 118.7(3)
C35 C36 C37 118.1(4)
C35 C36 C41 123.3(3)
C37 C36 C41 118.5(4)
C38 C37 C36 120.9(5)
C38 C37 H37A 119.5
C36 C37 H37A 119.5
C39 C38 C37 119.8(4)
C39 C38 H38A 120.1
C37 C38 H38A 120.1
C38 C39 C40 122.1(4)
C38 C39 H39A 118.9
C40 C39 H39A 118.9
C39 C40 C35 117.5(4)
C39 C40 C44 120.5(4)
C35 C40 C44 122.0(4)
C36 C41 C43 109.9(4)
C36 C41 C42 111.6(4)
C43 C41 C42 110.8(4)
C36 C41 H41A 108.1
C43 C41 H41A 108.1
C42 C41 H41A 108.1
C41 C42 H42A 109.5
C41 C42 H42B 109.5
H42A C42 H42B 109.5
C41 C42 H42C 109.5
H42A C42 H42C 109.5
H42B C42 H42C 109.5
C41 C43 H43A 109.5
C41 C43 H43B 109.5
H43A C43 H43B 109.5
C41 C43 H43C 109.5
H43A C43 H43C 109.5
H43B C43 H43C 109.5
C45 C44 C40 114.2(4)
C45 C44 C46 108.2(4)
C40 C44 C46 113.8(4)
C45 C44 H44A 106.7
C40 C44 H44A 106.7
C46 C44 H44A 106.7
C44 C45 H45A 109.5
C44 C45 H45B 109.5
H45A C45 H45B 109.5
C44 C45 H45C 109.5
H45A C45 H45C 109.5
H45B C45 H45C 109.5
C44 C46 H46A 109.5
C44 C46 H46B 109.5
H46A C46 H46B 109.5
C44 C46 H46C 109.5
H46A C46 H46C 109.5
H46B C46 H46C 109.5
C48 C47 C52 120.4(4)
C48 C47 N4 121.3(3)
C52 C47 N4 118.3(4)
C49 C48 C47 118.1(4)
C49 C48 C53 118.2(4)
C47 C48 C53 123.8(4)
C50 C49 C48 121.9(4)
C50 C49 H49A 119.0
C48 C49 H49A 119.0
C49 C50 C51 119.7(4)
C49 C50 H50A 120.1
C51 C50 H50A 120.1
C50 C51 C52 121.0(4)
C50 C51 H51A 119.5
C52 C51 H51A 119.5
C51 C52 C47 118.9(4)
C51 C52 C56 119.0(4)
C47 C52 C56 122.2(4)
C48 C53 C54 110.9(4)
C48 C53 C55 111.3(4)
C54 C53 C55 109.5(4)
C48 C53 H53A 108.3
C54 C53 H53A 108.3
C55 C53 H53A 108.3
C53 C54 H54A 109.5
C53 C54 H54B 109.5
H54A C54 H54B 109.5
C53 C54 H54C 109.5
H54A C54 H54C 109.5
H54B C54 H54C 109.5
C53 C55 H55A 109.5
C53 C55 H55B 109.5
H55A C55 H55B 109.5
C53 C55 H55C 109.5
H55A C55 H55C 109.5
H55B C55 H55C 109.5
C52 C56 C57 110.4(5)
C52 C56 C58 110.8(4)
C57 C56 C58 112.1(5)
C52 C56 H56A 107.8
C57 C56 H56A 107.8
C58 C56 H56A 107.8
C56 C57 H57A 109.5
C56 C57 H57B 109.5
H57A C57 H57B 109.5
C56 C57 H57C 109.5
H57A C57 H57C 109.5
H57B C57 H57C 109.5
C56 C58 H58A 109.5
C56 C58 H58B 109.5
H58A C58 H58B 109.5
C56 C58 H58C 109.5
H58A C58 H58C 109.5
H58B C58 H58C 109.5
C60 C59 C64 117.5(3)
C60 C59 Cu6 114.1(3)
C64 C59 Cu6 123.0(3)
C60 C59 Cu7 110.7(3)
C64 C59 Cu7 106.4(3)
Cu6 C59 Cu7 75.35(13)
C61 C60 C59 121.1(4)
C61 C60 C65 118.5(4)
C59 C60 C65 120.4(4)
C60 C61 C62 121.0(4)
C60 C61 H61A 119.5
C62 C61 H61A 119.5
C63 C62 C61 118.3(4)
C63 C62 C66 120.9(4)
C61 C62 C66 120.8(4)
C62 C63 C64 122.0(4)
C62 C63 H63A 119.0
C64 C63 H63A 119.0
C63 C64 C59 120.2(4)
C63 C64 C67 117.9(4)
C59 C64 C67 121.9(4)
C60 C65 H65A 109.5
C60 C65 H65B 109.5
H65A C65 H65B 109.5
C60 C65 H65C 109.5
H65A C65 H65C 109.5
H65B C65 H65C 109.5
C62 C66 H66A 109.5
C62 C66 H66B 109.5
H66A C66 H66B 109.5
C62 C66 H66C 109.5
H66A C66 H66C 109.5
H66B C66 H66C 109.5
C64 C67 H67A 109.5
C64 C67 H67B 109.5
H67A C67 H67B 109.5
C64 C67 H67C 109.5
H67A C67 H67C 109.5
H67B C67 H67C 109.5
C69 C68 C73 118.5(4)
C69 C68 Cu8 119.4(3)
C73 C68 Cu8 117.2(3)
C69 C68 Cu7 108.9(3)
C73 C68 Cu7 108.8(3)
Cu8 C68 Cu7 72.94(12)
C68 C69 C70 119.4(5)
C68 C69 C75 122.8(4)
C70 C69 C75 117.8(5)
C71 C70 C69 121.9(5)
C71 C70 H70A 119.1
C69 C70 H70A 119.1
C72 C71 C70 118.5(4)
C72 C71 C76 121.1(6)
C70 C71 C76 120.4(6)
C71 C72 C73 121.4(5)
C71 C72 H72A 119.3
C73 C72 H72A 119.3
C68 C73 C72 120.3(5)
C68 C73 C74 121.4(4)
C72 C73 C74 118.3(4)
C73 C74 H74A 109.5
C73 C74 H74B 109.5
H74A C74 H74B 109.5
C73 C74 H74C 109.5
H74A C74 H74C 109.5
H74B C74 H74C 109.5
C69 C75 H75A 109.5
C69 C75 H75B 109.5
H75A C75 H75B 109.5
C69 C75 H75C 109.5
H75A C75 H75C 109.5
H75B C75 H75C 109.5
C71 C76 H76A 109.5
C71 C76 H76B 109.5
H76A C76 H76B 109.5
C71 C76 H76C 109.5
H76A C76 H76C 109.5
H76B C76 H76C 109.5
C78 C77 C82 117.3(3)
C78 C77 Cu1 116.8(3)
C82 C77 Cu1 121.7(3)
C78 C77 Cu2 112.5(3)
C82 C77 Cu2 103.6(3)
Cu1 C77 Cu2 73.88(12)
C79 C78 C77 121.0(4)
C79 C78 C85 118.5(4)
C77 C78 C85 120.5(4)
C80 C79 C78 121.0(4)
C80 C79 H79A 119.5
C78 C79 H79A 119.5
C79 C80 C81 118.8(3)
C79 C80 C84 120.0(5)
C81 C80 C84 121.2(5)
C80 C81 C82 121.5(4)
C80 C81 H81A 119.3
C82 C81 H81A 119.3
C81 C82 C77 120.4(4)
C81 C82 C83 117.5(4)
C77 C82 C83 122.0(4)
C82 C83 H83A 109.5
C82 C83 H83B 109.5
H83A C83 H83B 109.5
C82 C83 H83C 109.5
H83A C83 H83C 109.5
H83B C83 H83C 109.5
C80 C84 H84A 109.5
C80 C84 H84B 109.5
H84A C84 H84B 109.5
C80 C84 H84C 109.5
H84A C84 H84C 109.5
H84B C84 H84C 109.5
C78 C85 H85A 109.5
C78 C85 H85B 109.5
H85A C85 H85B 109.5
C78 C85 H85C 109.5
H85A C85 H85C 109.5
H85B C85 H85C 109.5
C87 C86 C91 116.7(3)
C87 C86 Cu3 116.9(3)
C91 C86 Cu3 122.6(3)
C87 C86 Cu2 107.0(3)
C91 C86 Cu2 106.9(3)
Cu3 C86 Cu2 75.16(13)
C88 C87 C86 120.8(4)
C88 C87 C93 118.2(4)
C86 C87 C93 121.0(3)
C89 C88 C87 121.8(4)
C89 C88 H88A 119.1
C87 C88 H88A 119.1
C88 C89 C90 118.4(4)
C88 C89 C94 120.8(5)
C90 C89 C94 120.8(4)
C89 C90 C91 121.5(4)
C89 C90 H90A 119.3
C91 C90 H90A 119.3
C90 C91 C86 120.8(4)
C90 C91 C92 118.2(4)
C86 C91 C92 121.0(3)
C91 C92 H92A 109.5
C91 C92 H92B 109.5
H92A C92 H92B 109.5
C91 C92 H92C 109.5
H92A C92 H92C 109.5
H92B C92 H92C 109.5
C87 C93 H93A 109.5
C87 C93 H93B 109.5
H93A C93 H93B 109.5
C87 C93 H93C 109.5
H93A C93 H93C 109.5
H93B C93 H93C 109.5
C89 C94 H94A 109.5
C89 C94 H94B 109.5
H94A C94 H94B 109.5
C89 C94 H94C 109.5
H94A C94 H94C 109.5
H94B C94 H94C 109.5
C112 C111 C116 120.0
C112 C111 C117 119.4(4)
C116 C111 C117 120.6(4)
C111 C112 C113 120.0
C111 C112 H11A 120.0
C113 C112 H11A 120.0
C114 C113 C112 120.0
C114 C113 H11B 120.0
C112 C113 H11B 120.0
C115 C114 C113 120.0
C115 C114 H11C 120.0
C113 C114 H11C 120.0
C114 C115 C116 120.0
C114 C115 H11D 120.0
C116 C115 H11D 120.0
C115 C116 C111 120.0
C115 C116 H11E 120.0
C111 C116 H11E 120.0
C111 C117 H11F 109.5
C111 C117 H11G 109.5
H11F C117 H11G 109.5
C111 C117 H11H 109.5
H11F C117 H11H 109.5
H11G C117 H11H 109.5
C122 C121 H12B 109.5
C122 C121 H12C 109.5
H12B C121 H12C 109.5
C122 C121 H12D 109.5
H12B C121 H12D 109.5
H12C C121 H12D 109.5
C121 C122 C123 120.1(14)
C121 C122 H12E 107.3
C123 C122 H12E 107.3
C121 C122 H12J 107.3
C123 C122 H12J 107.3
H12E C122 H12J 106.9
C124 C123 C122 119.4(16)
C124 C123 H12F 107.5
C122 C123 H12F 107.5
C124 C123 H12G 107.5
C122 C123 H12G 107.5
H12F C123 H12G 107.0
C123 C124 C125 120(2)
C123 C124 H12H 107.3
C125 C124 H12H 107.3
C123 C124 H12I 107.3
C125 C124 H12I 107.3
H12H C124 H12I 106.9
C126 C125 C124 146(4)
C126 C125 H12N 100.2
C124 C125 H12N 100.2
C126 C125 H12O 100.2
C124 C125 H12O 100.2
H12N C125 H12O 104.2
C125 C126 H12K 109.5
C125 C126 H12L 109.5
H12K C126 H12L 109.5
C125 C126 H12M 109.5
H12K C126 H12M 109.5
H12L C126 H12M 109.5
C132 C131 H13F 109.5
C132 C131 H13G 109.5
H13F C131 H13G 109.5
C132 C131 H13H 109.5
H13F C131 H13H 109.5
H13G C131 H13H 109.5
C131 C132 C133 148(3)
C131 C132 H13I 99.8
C133 C132 H13I 99.8
C131 C132 H13J 99.8
C133 C132 H13J 99.8
H13I C132 H13J 104.1
C132 C133 C134 128(3)
C132 C133 H13K 105.2
C134 C133 H13K 105.2
C132 C133 H13L 105.2
C134 C133 H13L 105.2
H13K C133 H13L 105.9
C135 C134 C133 125(3)
C135 C134 H13P 106.0
C133 C134 H13P 106.0
C135 C134 H13Q 106.0
C133 C134 H13Q 106.0
H13P C134 H13Q 106.3
C136 C135 C134 138(3)
C136 C135 H13R 102.7
C134 C135 H13R 102.7
C136 C135 H13S 102.7
C134 C135 H13S 102.7
H13R C135 H13S 105.0
C135 C136 H13M 109.5
C135 C136 H13N 109.5
H13M C136 H13N 109.5
C135 C136 H13O 109.5
H13M C136 H13O 109.5
H13N C136 H13O 109.5
C11A C12A C13A 147(4)
C11A C12A H12P 100.0
C13A C12A H12P 100.0
C11A C12A H12Q 100.0
C13A C12A H12Q 100.0
H12P C12A H12Q 104.2
C12A C13A C14A 124(3)
C12A C13A H13D 106.5
C14A C13A H13D 106.5
C12A C13A H13E 106.5
C14A C13A H13E 106.5
H13D C13A H13E 106.5
C15A C14A C13A 127(3)
C15A C14A H14D 105.6
C13A C14A H14D 105.6
C15A C14A H14E 105.6
C13A C14A H14E 105.6
H14D C14A H14E 106.1
C16A C15A C14A 143(3)
C16A C15A H15B 101.1
C14A C15A H15B 101.1
C16A C15A H15C 101.1
C14A C15A H15C 101.1
H15B C15A H15C 104.5

loop_
_geom_bond_atom_site_label_1
_geom_bond_atom_site_label_2
_geom_bond_distance
Cu1 O2 1.835(2)
Cu1 C77 1.953(4)
Cu1 Cu2 2.3945(7)
Cu1 Cu4 2.6516(7)
Cu2 C86 2.010(4)
Cu2 C77 2.030(4)
Cu2 Cu3 2.4181(7)
Cu3 O4 1.854(2)
Cu3 C86 1.955(4)
Cu3 Cu4 2.6365(7)
Cu4 O2 1.845(2)
Cu4 O4 1.855(2)
Cu4 Cu5 2.7537(7)
Cu4 Al2 3.0086(11)
Cu5 O3 1.849(2)
Cu5 O1 1.869(2)
Cu5 Cu6 2.6360(7)
Cu5 Cu8 2.6942(7)
Cu6 O1 1.843(2)
Cu6 C59 1.952(4)
Cu6 Cu7 2.4240(7)
Cu7 C59 2.013(4)
Cu7 C68 2.053(4)
Cu7 Cu8 2.3981(8)
Cu8 O3 1.840(2)
Cu8 C68 1.981(4)
Al1 O1 1.709(2)
Al1 O2 1.715(2)
Al1 N1 1.908(3)
Al1 N2 1.918(3)
Al2 O4 1.710(2)
Al2 O3 1.719(3)
Al2 N3 1.896(3)
Al2 N4 1.921(3)
N1 C4 1.348(5)
N1 C18 1.444(5)
N2 C2 1.334(5)
N2 C6 1.454(5)
N3 C31 1.339(5)
N3 C35 1.454(5)
N4 C33 1.338(5)
N4 C47 1.441(5)
C1 C2 1.506(6)
C1 H1A 0.9800
C1 H1B 0.9800
C1 H1C 0.9800
C2 C3 1.410(6)
C3 C4 1.388(6)
C3 H3A 0.9500
C4 C5 1.512(6)
C5 H5A 0.9800
C5 H5B 0.9800
C5 H5C 0.9800
C6 C7 1.399(6)
C6 C11 1.403(7)
C7 C8 1.395(7)
C7 C12 1.517(7)
C8 C9 1.380(9)
C8 H8A 0.9500
C9 C10 1.375(8)
C9 H9A 0.9500
C10 C11 1.396(7)
C10 H10A 0.9500
C11 C15 1.527(6)
C12 C13 1.494(9)
C12 C14 1.529(8)
C12 H12A 1.0000
C13 H13A 0.9800
C13 H13B 0.9800
C13 H13C 0.9800
C14 H14A 0.9800
C14 H14B 0.9800
C14 H14C 0.9800
C15 C16 1.519(7)
C15 C17 1.539(6)
C15 H15A 1.0000
C16 H16A 0.9800
C16 H16B 0.9800
C16 H16C 0.9800
C17 H17A 0.9800
C17 H17B 0.9800
C17 H17C 0.9800
C18 C23 1.400(6)
C18 C19 1.415(5)
C19 C20 1.385(6)
C19 C24 1.521(6)
C20 C21 1.383(7)
C20 H20A 0.9500
C21 C22 1.383(6)
C21 H21A 0.9500
C22 C23 1.389(6)
C22 H22A 0.9500
C23 C27 1.523(5)
C24 C26 1.513(7)
C24 C25 1.523(6)
C24 H24A 1.0000
C25 H25A 0.9800
C25 H25B 0.9800
C25 H25C 0.9800
C26 H26A 0.9800
C26 H26B 0.9800
C26 H26C 0.9800
C27 C29 1.533(6)
C27 C28 1.540(6)
C27 H27A 1.0000
C28 H28A 0.9800
C28 H28B 0.9800
C28 H28C 0.9800
C29 H29A 0.9800
C29 H29B 0.9800
C29 H29C 0.9800
C30 C31 1.504(6)
C30 H30A 0.9800
C30 H30B 0.9800
C30 H30C 0.9800
C31 C32 1.388(6)
C32 C33 1.403(6)
C32 H32A 0.9500
C33 C34 1.509(6)
C34 H34A 0.9800
C34 H34B 0.9800
C34 H34C 0.9800
C35 C36 1.389(6)
C35 C40 1.420(6)
C36 C37 1.411(6)
C36 C41 1.513(6)
C37 C38 1.378(8)
C37 H37A 0.9500
C38 C39 1.374(8)
C38 H38A 0.9500
C39 C40 1.388(6)
C39 H39A 0.9500
C40 C44 1.504(7)
C41 C43 1.535(6)
C41 C42 1.539(6)
C41 H41A 1.0000
C42 H42A 0.9800
C42 H42B 0.9800
C42 H42C 0.9800
C43 H43A 0.9800
C43 H43B 0.9800
C43 H43C 0.9800
C44 C45 1.503(8)
C44 C46 1.525(7)
C44 H44A 1.0000
C45 H45A 0.9800
C45 H45B 0.9800
C45 H45C 0.9800
C46 H46A 0.9800
C46 H46B 0.9800
C46 H46C 0.9800
C47 C48 1.406(6)
C47 C52 1.408(6)
C48 C49 1.393(6)
C48 C53 1.517(6)
C49 C50 1.375(7)
C49 H49A 0.9500
C50 C51 1.376(8)
C50 H50A 0.9500
C51 C52 1.394(6)
C51 H51A 0.9500
C52 C56 1.517(7)
C53 C54 1.526(7)
C53 C55 1.534(6)
C53 H53A 1.0000
C54 H54A 0.9800
C54 H54B 0.9800
C54 H54C 0.9800
C55 H55A 0.9800
C55 H55B 0.9800
C55 H55C 0.9800
C56 C57 1.527(8)
C56 C58 1.533(9)
C56 H56A 1.0000
C57 H57A 0.9800
C57 H57B 0.9800
C57 H57C 0.9800
C58 H58A 0.9800
C58 H58B 0.9800
C58 H58C 0.9800
C59 C60 1.410(6)
C59 C64 1.420(6)
C60 C61 1.397(6)
C60 C65 1.515(6)
C61 C62 1.403(6)
C61 H61A 0.9500
C62 C63 1.380(7)
C62 C66 1.516(6)
C63 C64 1.403(6)
C63 H63A 0.9500
C64 C67 1.492(7)
C65 H65A 0.9800
C65 H65B 0.9800
C65 H65C 0.9800
C66 H66A 0.9800
C66 H66B 0.9800
C66 H66C 0.9800
C67 H67A 0.9800
C67 H67B 0.9800
C67 H67C 0.9800
C68 C69 1.398(7)
C68 C73 1.401(7)
C69 C70 1.410(6)
C69 C75 1.502(8)
C70 C71 1.377(8)
C70 H70A 0.9500
C71 C72 1.370(8)
C71 C76 1.516(7)
C72 C73 1.403(6)
C72 H72A 0.9500
C73 C74 1.512(7)
C74 H74A 0.9800
C74 H74B 0.9800
C74 H74C 0.9800
C75 H75A 0.9800
C75 H75B 0.9800
C75 H75C 0.9800
C76 H76A 0.9800
C76 H76B 0.9800
C76 H76C 0.9800
C77 C78 1.411(6)
C77 C82 1.411(6)
C78 C79 1.394(6)
C78 C85 1.508(6)
C79 C80 1.383(7)
C79 H79A 0.9500
C80 C81 1.384(7)
C80 C84 1.512(5)
C81 C82 1.395(6)
C81 H81A 0.9500
C82 C83 1.507(6)
C83 H83A 0.9800
C83 H83B 0.9800
C83 H83C 0.9800
C84 H84A 0.9800
C84 H84B 0.9800
C84 H84C 0.9800
C85 H85A 0.9800
C85 H85B 0.9800
C85 H85C 0.9800
C86 C87 1.407(6)
C86 C91 1.431(6)
C87 C88 1.398(6)
C87 C93 1.515(6)
C88 C89 1.383(7)
C88 H88A 0.9500
C89 C90 1.384(7)
C89 C94 1.502(7)
C90 C91 1.392(6)
C90 H90A 0.9500
C91 C92 1.511(7)
C92 H92A 0.9800
C92 H92B 0.9800
C92 H92C 0.9800
C93 H93A 0.9800
C93 H93B 0.9800
C93 H93C 0.9800
C94 H94A 0.9800
C94 H94B 0.9800
C94 H94C 0.9800
C111 C112 1.3900
C111 C116 1.3900
C111 C117 1.506(7)
C112 C113 1.3900
C112 H11A 0.9500
C113 C114 1.3900
C113 H11B 0.9500
C114 C115 1.3900
C114 H11C 0.9500
C115 C116 1.3900
C115 H11D 0.9500
C116 H11E 0.9500
C117 H11F 0.9800
C117 H11G 0.9800
C117 H11H 0.9800
C121 C122 1.373(19)
C121 H12B 0.9800
C121 H12C 0.9800
C121 H12D 0.9800
C122 C123 1.42(2)
C122 H12E 0.9900
C122 H12J 0.9900
C123 C124 1.35(2)
C123 H12F 0.9900
C123 H12G 0.9900
C124 C125 1.40(3)
C124 H12H 0.9900
C124 H12I 0.9900
C125 C126 1.23(3)
C125 H12N 0.9900
C125 H12O 0.9900
C126 H12K 0.9800
C126 H12L 0.9800
C126 H12M 0.9800
C131 C132 1.37(3)
C131 H13F 0.9800
C131 H13G 0.9800
C131 H13H 0.9800
C132 C133 1.38(3)
C132 H13I 0.9900
C132 H13J 0.9900
C133 C134 1.43(3)
C133 H13K 0.9900
C133 H13L 0.9900
C134 C135 1.39(3)
C134 H13P 0.9900
C134 H13Q 0.9900
C135 C136 1.25(3)
C135 H13R 0.9900
C135 H13S 0.9900
C136 H13M 0.9800
C136 H13N 0.9800
C136 H13O 0.9800
C11A C12A 1.25(3)
C11A H11I 0.9800
C11A H11J 0.9800
C11A H11K 0.9800
C12A C13A 1.41(3)
C12A H12P 0.9900
C12A H12Q 0.9900
C13A C14A 1.42(3)
C13A H13D 0.9900
C13A H13E 0.9900
C14A C15A 1.41(3)
C14A H14D 0.9900
C14A H14E 0.9900
C15A C16A 1.32(3)
C15A H15B 0.9900
C15A H15C 0.9900
C16A H16D 0.9800
C16A H16E 0.9800
C16A H16F 0.9800
